data_4023752
loop_
_publ_author_name
'Micha\/l A. Dobrowolski'
'Micha\/l K. Cyra\'nski'
'Bradley L. Merner'
'Graham J. Bodwell'
'Judy I. Wu'
'von Ragu\'e Schleyer, Paul'

_publ_section_title
;
 Interplay of \p-Electron Delocalization and
 Strain in [n](2,7)Pyrenophanes
;
_journal_name_full 'Journal of Organic Chemistry'
_journal_page_first 8001
_journal_page_last 8009
_journal_paper_doi 10.1021/jo8014159
_journal_volume 73
_journal_year 2008
_chemical_formula_sum 'C26 H28'
_chemical_formula_weight 340.48
_chemical_name_common '[10](2,7)pyrenophane'
_chemical_name_systematic '[10](2,7)pyrenophane'
_space_group_IT_number 59
_symmetry_cell_setting orthorhombic
_symmetry_space_group_name_Hall '-P 2ab 2a'
_symmetry_space_group_name_H-M 'P m m n :2'
_atom_sites_solution_hydrogens geom
_atom_sites_solution_primary direct
_atom_sites_solution_secondary difmap
_audit_creation_method SHELXL-97
_cell_angle_alpha 90.00
_cell_angle_beta 90.00
_cell_angle_gamma 90.00
_cell_formula_units_Z 2
_cell_length_a 9.7080(19)
_cell_length_b 13.081(3)
_cell_length_c 7.3370(15)
_cell_measurement_temperature 100(2)
_cell_volume 931.7(3)
_computing_structure_refinement 'SHELXL-97 (Sheldrick, 1997)'
_computing_structure_solution 'SHELXS-97 (Sheldrick, 1990)'
_diffrn_ambient_temperature 100(2)
_diffrn_measured_fraction_theta_full 0.987
_diffrn_measured_fraction_theta_max 0.987
_diffrn_radiation_monochromator graphite
_diffrn_radiation_source 'fine-focus sealed tube'
_diffrn_radiation_type MoK\a
_diffrn_radiation_wavelength 0.71073
_diffrn_reflns_av_R_equivalents 0.0302
_diffrn_reflns_av_sigmaI/netI 0.0155
_diffrn_reflns_limit_h_max 11
_diffrn_reflns_limit_h_min -11
_diffrn_reflns_limit_k_max 15
_diffrn_reflns_limit_k_min -15
_diffrn_reflns_limit_l_max 8
_diffrn_reflns_limit_l_min -7
_diffrn_reflns_number 6732
_diffrn_reflns_theta_full 25.11
_diffrn_reflns_theta_max 25.11
_diffrn_reflns_theta_min 4.20
_exptl_absorpt_coefficient_mu 0.068
_exptl_absorpt_correction_type none
_exptl_crystal_density_diffrn 1.214
_exptl_crystal_density_method 'not measured'
_exptl_crystal_F_000 368
_exptl_crystal_size_max 0.15
_exptl_crystal_size_mid 0.15
_exptl_crystal_size_min 0.05
_refine_diff_density_max 0.201
_refine_diff_density_min -0.141
_refine_diff_density_rms 0.032
_refine_ls_extinction_coef 0.030(5)
_refine_ls_extinction_expression Fc^*^=kFc[1+0.001xFc^2^\l^3^/sin(2\q)]^-1/4^
_refine_ls_extinction_method SHELXL
_refine_ls_goodness_of_fit_ref 1.071
_refine_ls_hydrogen_treatment mixed
_refine_ls_matrix_type full
_refine_ls_number_parameters 86
_refine_ls_number_reflns 912
_refine_ls_number_restraints 0
_refine_ls_restrained_S_all 1.071
_refine_ls_R_factor_all 0.0409
_refine_ls_R_factor_gt 0.0358
_refine_ls_shift/su_max 0.003
_refine_ls_shift/su_mean 0.000
_refine_ls_structure_factor_coef Fsqd
_refine_ls_weighting_details 'calc w=1/[\s^2^(Fo^2^)+(0.0592P)^2^+0.1821P] where P=(Fo^2^+2Fc^2^)/3'
_refine_ls_weighting_scheme calc
_refine_ls_wR_factor_gt 0.0986
_refine_ls_wR_factor_ref 0.1027
_reflns_number_gt 804
_reflns_number_total 912
_reflns_threshold_expression >2sigma(I)
_cod_data_source_file jo8014159_si_002_2.cif
_cod_data_source_block 2
_cod_depositor_comments
;
The following automatic conversions were performed:
'_symmetry_cell_setting' value 'Orthorhombic' changed to 'orthorhombic'
according to '/home/saulius/struct/CIF-dictionaries/cif_core.dic'
dictionary named 'cif_core.dic' version 2.4.1 from
2010-06-29.

'_exptl_absorpt_correction_type' value 'None' changed to
'none' according to '/home/saulius/struct/CIF-dictionaries/cif_core.dic'
dictionary named 'cif_core.dic' version 2.4.1 from 2010-06-29.

Automatic conversion script
Id: cif_fix_enum 1527 2010-12-29 10:47:43Z saulius 
;
_cod_original_sg_symbol_H-M 'P m m n'
_cod_database_code 4023752

loop_
_symmetry_equiv_pos_as_xyz
'x, y, z'
'-x+1/2, -y+1/2, z'
'-x, y+1/2, -z'
'x+1/2, -y, -z'
'-x, -y, -z'
'x-1/2, y-1/2, -z'
'x, -y-1/2, z'
'-x-1/2, y, z'

loop_
_atom_site_label
_atom_site_type_symbol
_atom_site_fract_x
_atom_site_fract_y
_atom_site_fract_z
_atom_site_U_iso_or_equiv
_atom_site_adp_type
_atom_site_occupancy
_atom_site_symmetry_multiplicity
_atom_site_calc_flag
_atom_site_refinement_flags
_atom_site_disorder_assembly
_atom_site_disorder_group
C1 C 0.2500 0.30447(11) 0.90306(17) 0.0179(4) Uani 1 2 d S . .
C2 C 0.12323(10) 0.35845(8) 0.89072(13) 0.0200(3) Uani 1 1 d . . .
C3 C -0.00311(11) 0.30178(8) 0.90550(13) 0.0226(3) Uani 1 1 d . . .
H3 H -0.0880 0.3375 0.9154 0.027 Uiso 1 1 calc R . .
C4 C 0.12649(11) 0.46194(8) 0.84191(15) 0.0228(3) Uani 1 1 d . . .
H4 H 0.0426 0.4991 0.8346 0.027 Uiso 1 1 calc R . .
C5 C 0.2500 0.51144(11) 0.8039(2) 0.0241(4) Uani 1 2 d S . .
C6 C 0.2500 0.60889(12) 0.6936(2) 0.0307(4) Uani 1 2 d S . .
H6 H 0.1688(12) 0.6513(10) 0.7215(19) 0.037 Uiso 1 1 d . . .
C7 C 0.2031(2) 0.58730(16) 0.4925(3) 0.0302(6) Uani 0.50 1 d P . .
H7A H 0.1030 0.5726 0.4920 0.036 Uiso 0.50 1 calc PR . .
H7B H 0.2183 0.6496 0.4186 0.036 Uiso 0.50 1 calc PR . .
C8 C 0.2205(2) 0.49735(15) 0.4026(3) 0.0271(9) Uani 0.50 1 d P . .
H8A H 0.2014 0.5151 0.2739 0.033 Uiso 0.50 1 calc PR . .
H8B H 0.1307 0.4883 0.4645 0.033 Uiso 0.50 1 calc PR . .
C9 C 0.2015(2) 0.39492(16) 0.4075(3) 0.0248(5) Uani 0.50 1 d P . .
H9A H 0.1494 0.3910 0.5233 0.030 Uiso 0.50 1 calc PR . .
H9B H 0.1337 0.3943 0.3068 0.030 Uiso 0.50 1 calc PR . .
C10 C 0.2085(2) 0.29948(15) 0.3915(3) 0.0238(6) Uani 0.50 1 d P . .
H10A H 0.1427 0.2981 0.4946 0.029 Uiso 0.50 1 calc PR . .
H10B H 0.1544 0.3035 0.2774 0.029 Uiso 0.50 1 calc PR . .

loop_
_atom_site_aniso_label
_atom_site_aniso_U_11
_atom_site_aniso_U_22
_atom_site_aniso_U_33
_atom_site_aniso_U_23
_atom_site_aniso_U_13
_atom_site_aniso_U_12
C1 0.0221(8) 0.0212(8) 0.0104(7) -0.0008(5) 0.000 0.000
C2 0.0239(6) 0.0217(6) 0.0145(5) -0.0025(4) 0.0008(4) 0.0019(4)
C3 0.0202(6) 0.0276(6) 0.0200(5) -0.0011(4) 0.0016(4) 0.0033(4)
C4 0.0259(6) 0.0206(6) 0.0220(6) -0.0026(4) -0.0007(4) 0.0049(4)
C5 0.0334(9) 0.0176(8) 0.0211(8) -0.0030(6) 0.000 0.000
C6 0.0401(10) 0.0182(8) 0.0338(10) 0.0014(7) 0.000 0.000
C7 0.0341(13) 0.0238(11) 0.0327(12) 0.0098(9) -0.0002(8) 0.0023(8)
C8 0.027(3) 0.0315(11) 0.0225(9) 0.0056(8) -0.0038(8) 0.0000(9)
C9 0.0259(11) 0.0275(11) 0.0209(10) 0.0013(8) 0.0022(8) 0.0007(8)
C10 0.0244(13) 0.0295(10) 0.0175(9) 0.0003(8) -0.0001(7) -0.0017(7)

loop_
_atom_type_symbol
_atom_type_description
_atom_type_scat_dispersion_real
_atom_type_scat_dispersion_imag
_atom_type_scat_source
C C 0.0033 0.0016 'International Tables Vol C Tables 4.2.6.8 and 6.1.1.4'
H H 0.0000 0.0000 'International Tables Vol C Tables 4.2.6.8 and 6.1.1.4'

loop_
_geom_angle_atom_site_label_1
_geom_angle_atom_site_label_2
_geom_angle_atom_site_label_3
_geom_angle
_geom_angle_site_symmetry_1
_geom_angle_site_symmetry_3
_geom_angle_publ_flag
C2 C1 C2 119.91(14) 8_655 . ?
C2 C1 C1 119.78(7) 8_655 2 ?
C2 C1 C1 119.78(7) . 2 ?
C4 C2 C1 118.47(10) . . ?
C4 C2 C3 122.49(10) . . ?
C1 C2 C3 118.54(10) . . ?
C3 C3 C2 121.05(6) 7_565 . ?
C3 C3 H3 119.5 7_565 . ?
C2 C3 H3 119.5 . . ?
C5 C4 C2 121.38(10) . . ?
C5 C4 H4 119.3 . . ?
C2 C4 H4 119.3 . . ?
C4 C5 C4 119.08(14) . 8_655 ?
C4 C5 C6 120.04(7) . . ?
C4 C5 C6 120.04(7) 8_655 . ?
C5 C6 C7 110.58(14) . . ?
C5 C6 C7 110.58(14) . 8_655 ?
C7 C6 C7 33.72(17) . 8_655 ?
C5 C6 H6 111.4(8) . . ?
C7 C6 H6 93.7(8) . . ?
C7 C6 H6 121.9(8) 8_655 . ?
C8 C7 C6 113.59(16) 8_655 . ?
C8 C7 H7A 108.8 8_655 . ?
C6 C7 H7A 108.8 . . ?
C8 C7 H7B 108.8 8_655 . ?
C6 C7 H7B 108.8 . . ?
H7A C7 H7B 107.7 . . ?
C7 C8 C9 114.70(18) 8_655 8_655 ?
C7 C8 H8A 108.6 8_655 . ?
C9 C8 H8A 108.6 8_655 . ?
C7 C8 H8B 108.6 8_655 . ?
C9 C8 H8B 108.6 8_655 . ?
H8A C8 H8B 107.6 . . ?
C10 C9 C8 115.34(17) 8_655 8_655 ?
C10 C9 H9A 108.4 8_655 . ?
C8 C9 H9A 108.4 8_655 . ?
C10 C9 H9B 108.4 8_655 . ?
C8 C9 H9B 108.4 8_655 . ?
H9A C9 H9B 107.5 . . ?
C10 C10 C9 113.1(2) 2 8_655 ?
C10 C10 H10A 109.0 2 . ?
C9 C10 H10A 109.0 8_655 . ?
C10 C10 H10B 109.0 2 . ?
C9 C10 H10B 109.0 8_655 . ?
H10A C10 H10B 107.8 . . ?

loop_
_geom_bond_atom_site_label_1
_geom_bond_atom_site_label_2
_geom_bond_distance
_geom_bond_site_symmetry_2
_geom_bond_publ_flag
C1 C2 1.4218(13) 8_655 ?
C1 C2 1.4218(13) . ?
C1 C1 1.425(3) 2 ?
C2 C4 1.4007(16) . ?
C2 C3 1.4372(14) . ?
C3 C3 1.355(2) 7_565 ?
C3 H3 0.9500 . ?
C4 C5 1.3910(13) . ?
C4 H4 0.9500 . ?
C5 C4 1.3910(13) 8_655 ?
C5 C6 1.510(2) . ?
C6 C7 1.570(3) . ?
C6 C7 1.570(3) 8_655 ?
C6 H6 0.986(12) . ?
C7 C8 1.540(3) 8_655 ?
C7 H7A 0.9900 . ?
C7 H7B 0.9900 . ?
C8 C7 1.540(3) 8_655 ?
C8 C9 1.540(3) 8_655 ?
C8 H8A 0.9900 . ?
C8 H8B 0.9900 . ?
C9 C10 1.528(3) 8_655 ?
C9 C8 1.540(3) 8_655 ?
C9 H9A 0.9900 . ?
C9 H9B 0.9900 . ?
C10 C10 1.525(4) 2 ?
C10 C9 1.528(3) 8_655 ?
C10 H10A 0.9900 . ?
C10 H10B 0.9900 . ?
